data_8105872
loop_
_publ_author_name
'Li, Ming-Qiang'
'Wang, Peng'
'Wang, Kui'
'Ye, Fei'
'Fu, Ying'

_publ_section_title
;
 Crystal structure of (4-ethoxynaphthalen-1-yl)(furan-2-yl)methanone,
 C17H14O3
;
_journal_issue 5
_journal_name_full 'Zeitschrift f\"ur Kristallographie - New Crystal Structures'
_journal_page_first 855
_journal_page_last 856
_journal_paper_doi 10.1515/ncrs-2019-0019
_journal_volume 234
_journal_year 2019
_chemical_formula_moiety
;
 'C17 H14 O3'  
;
_chemical_formula_sum 'C17 H14 O3'
_chemical_formula_weight 266.28
_space_group_crystal_system monoclinic
_space_group_IT_number 15
_space_group_name_Hall '-C 2yc'
_space_group_name_H-M_alt 'C 1 2/c 1'
_atom_sites_solution_hydrogens geom
_atom_sites_solution_primary direct
_atom_sites_solution_secondary difmap
_cell_angle_alpha 90.00
_cell_angle_beta 93.62(3)
_cell_angle_gamma 90.00
_cell_formula_units_Z 8
_cell_length_a 17.373(4)
_cell_length_b 7.8290(16)
_cell_length_c 19.781(4)
_cell_measurement_reflns_used 9977
_cell_measurement_temperature 293(2)
_cell_measurement_theta_max 27.54
_cell_measurement_theta_min 3.01
_cell_volume 2685.1(10)
_computing_cell_refinement 'RAPID-AUTO (Rigaku 1998 <i>RAPID-AUTO</i>)'
_computing_data_collection 'RAPID-AUTO (Rigaku 1998 <i>RAPID-AUTO</i>)'
_computing_data_reduction 'CrystalClear (Rigaku/MSC, 2002)'
_computing_molecular_graphics 'SHELXTL (Sheldrick, 2008)'
_computing_publication_material SHELXL-97
_computing_structure_refinement 'SHELXL-97 (Sheldrick, 2008)'
_computing_structure_solution 'SHELXS-97 (Sheldrick, 2008)'
_diffrn_ambient_temperature 293(2)
_diffrn_measured_fraction_theta_full 0.996
_diffrn_measured_fraction_theta_max 0.996
_diffrn_measurement_device_type 'Rigaku RAXIS-RAPID'
_diffrn_measurement_method '\w scans'
_diffrn_radiation_type MoK\a
_diffrn_radiation_wavelength 0.71073
_diffrn_reflns_av_R_equivalents 0.0204
_diffrn_reflns_av_sigmaI/netI 0.0177
_diffrn_reflns_limit_h_max 22
_diffrn_reflns_limit_h_min -22
_diffrn_reflns_limit_k_max 9
_diffrn_reflns_limit_k_min -10
_diffrn_reflns_limit_l_max 25
_diffrn_reflns_limit_l_min -25
_diffrn_reflns_number 12701
_diffrn_reflns_theta_full 27.48
_diffrn_reflns_theta_max 27.48
_diffrn_reflns_theta_min 3.01
_diffrn_source 'fine-focus sealed tube'
_diffrn_standards_decay_% 0
_diffrn_standards_interval_count 0
_diffrn_standards_interval_time 0
_diffrn_standards_number 0
_exptl_absorpt_coefficient_mu 0.088
_exptl_absorpt_correction_T_max 0.9758
_exptl_absorpt_correction_T_min 0.9547
_exptl_absorpt_correction_type multi-scan
_exptl_absorpt_process_details
; 
ABSCOR (Higashi, 1995)
;
_exptl_crystal_colour colorless
_exptl_crystal_density_diffrn 1.317
_exptl_crystal_density_method 'not measured'
_exptl_crystal_description block
_exptl_crystal_F_000 1120
_exptl_crystal_size_max 0.52
_exptl_crystal_size_mid 0.35
_exptl_crystal_size_min 0.27
_refine_diff_density_max 0.218
_refine_diff_density_min -0.211
_refine_diff_density_rms 0.042
_refine_ls_extinction_method none
_refine_ls_goodness_of_fit_ref 1.026
_refine_ls_hydrogen_treatment mixed
_refine_ls_matrix_type full
_refine_ls_number_parameters 182
_refine_ls_number_reflns 3074
_refine_ls_number_restraints 0
_refine_ls_restrained_S_all 1.026
_refine_ls_R_factor_all 0.0582
_refine_ls_R_factor_gt 0.0447
_refine_ls_shift/su_max 0.000
_refine_ls_shift/su_mean 0.000
_refine_ls_structure_factor_coef Fsqd
_refine_ls_weighting_details
;
'calc w=1/[\s^2^(Fo^2^)+(0.0825P)^2^+0.0814P] where P=(Fo^2^+2Fc^2^)/3'
;
_refine_ls_weighting_scheme calc
_refine_ls_wR_factor_gt 0.1235
_refine_ls_wR_factor_ref 0.1313
_reflns_Friedel_coverage 0.000
_reflns_Friedel_fraction_full .
_reflns_Friedel_fraction_max .
_reflns_number_gt 2247
_reflns_number_total 3074
_reflns_threshold_expression >2sigma(I)
_cod_data_source_file suppl_ncrs-2019-0019_suppl.cif
_cod_data_source_block 1
_cod_original_cell_volume 2685.2(9)
_cod_original_sg_number 2
_cod_original_sg_symbol_H-M 'C 2/c'
_cod_database_code 8105872
_shelx_space_group_comment
;
The symmetry employed for this shelxl refinement is uniquely defined
by the following loop, which should always be used as a source of
symmetry information in preference to the above space-group names.
They are only intended as comments.
;

loop_
_symmetry_equiv_pos_as_xyz
'x, y, z'
'-x, y, -z+1/2'
'x+1/2, y+1/2, z'
'-x+1/2, y+1/2, -z+1/2'
'-x, -y, -z'
'x, -y, z-1/2'
'-x+1/2, -y+1/2, -z'
'x+1/2, -y+1/2, z-1/2'

loop_
_atom_site_label
_atom_site_type_symbol
_atom_site_fract_x
_atom_site_fract_y
_atom_site_fract_z
_atom_site_U_iso_or_equiv
_atom_site_adp_type
_atom_site_occupancy
_atom_site_symmetry_multiplicity
_atom_site_calc_flag
_atom_site_refinement_flags
_atom_site_disorder_assembly
_atom_site_disorder_group
C1 C 0.17320(6) 0.35899(15) 0.21681(6) 0.0389(3) Uani 1 1 d . . .
C2 C 0.09423(7) 0.31758(19) 0.21159(6) 0.0476(3) Uani 1 1 d . . .
H2 H 0.0667 0.3164 0.2504 0.057 Uiso 1 1 calc R . .
C3 C 0.05731(7) 0.2791(2) 0.15060(7) 0.0559(4) Uani 1 1 d . . .
H3 H 0.0050 0.2529 0.1479 0.067 Uiso 1 1 calc R . .
C4 C 0.09851(7) 0.27924(19) 0.09225(6) 0.0528(3) Uani 1 1 d . . .
H4 H 0.0734 0.2515 0.0508 0.063 Uiso 1 1 calc R . .
C5 C 0.17484(7) 0.31920(17) 0.09499(6) 0.0449(3) Uani 1 1 d . . .
H5 H 0.2010 0.3189 0.0554 0.054 Uiso 1 1 calc R . .
C6 C 0.21522(6) 0.36158(14) 0.15768(5) 0.0373(3) Uani 1 1 d . . .
C7 C 0.29635(7) 0.39760(15) 0.16425(6) 0.0403(3) Uani 1 1 d . . .
C8 C 0.33055(7) 0.42686(17) 0.22783(6) 0.0467(3) Uani 1 1 d . . .
H8 H 0.3833 0.4480 0.2321 0.056 Uiso 1 1 calc R . .
C9 C 0.28940(7) 0.42622(18) 0.28633(6) 0.0476(3) Uani 1 1 d . . .
H9 H 0.3146 0.4482 0.3283 0.057 Uiso 1 1 calc R . .
C10 C 0.21208(7) 0.39312(16) 0.28152(6) 0.0409(3) Uani 1 1 d . . .
C11 C 0.34308(7) 0.41589(16) 0.10439(6) 0.0442(3) Uani 1 1 d . . .
C12 C 0.42423(7) 0.36161(16) 0.11219(6) 0.0440(3) Uani 1 1 d . . .
C13 C 0.46460(8) 0.24736(18) 0.15150(7) 0.0551(3) Uani 1 1 d . . .
H13 H 0.4464 0.1848 0.1872 0.066 Uiso 1 1 calc R . .
C14 C 0.53961(8) 0.2412(2) 0.12809(8) 0.0608(4) Uani 1 1 d . . .
H14 H 0.5803 0.1735 0.1451 0.073 Uiso 1 1 calc R . .
C15 C 0.54066(8) 0.3516(2) 0.07672(7) 0.0576(4) Uani 1 1 d . . .
H15 H 0.5835 0.3738 0.0523 0.069 Uiso 1 1 calc R . .
C16 C 0.20218(8) 0.4033(2) 0.40191(6) 0.0541(3) Uani 1 1 d . . .
H16A H 0.2282 0.5125 0.4074 0.065 Uiso 1 1 calc R . .
H16B H 0.2399 0.3132 0.4102 0.065 Uiso 1 1 calc R . .
C17 C 0.14005(10) 0.3891(2) 0.45018(7) 0.0628(4) Uani 1 1 d . . .
H17A H 0.1042 0.4814 0.4426 0.094 Uiso 1 1 calc R . .
H17B H 0.1623 0.3944 0.4958 0.094 Uiso 1 1 calc R . .
H17C H 0.1136 0.2822 0.4432 0.094 Uiso 1 1 calc R . .
O1 O 0.16642(5) 0.38841(13) 0.33440(4) 0.0508(3) Uani 1 1 d . . .
O2 O 0.31732(5) 0.47276(15) 0.04991(4) 0.0620(3) Uani 1 1 d . . .
O3 O 0.47091(5) 0.42707(13) 0.06503(4) 0.0519(3) Uani 1 1 d . . .

loop_
_atom_site_aniso_label
_atom_site_aniso_U_11
_atom_site_aniso_U_22
_atom_site_aniso_U_33
_atom_site_aniso_U_23
_atom_site_aniso_U_13
_atom_site_aniso_U_12
C1 0.0378(6) 0.0408(6) 0.0377(6) -0.0005(5) 0.0008(4) 0.0016(5)
C2 0.0369(6) 0.0641(8) 0.0420(6) -0.0006(6) 0.0043(5) -0.0014(5)
C3 0.0377(6) 0.0758(10) 0.0534(7) -0.0025(7) -0.0037(5) -0.0068(6)
C4 0.0478(7) 0.0682(9) 0.0409(6) -0.0049(6) -0.0081(5) -0.0056(6)
C5 0.0470(7) 0.0521(7) 0.0351(5) -0.0011(5) 0.0003(5) -0.0001(5)
C6 0.0379(6) 0.0370(6) 0.0367(5) -0.0003(4) 0.0000(4) 0.0015(4)
C7 0.0390(6) 0.0426(6) 0.0396(6) -0.0018(5) 0.0040(4) -0.0016(5)
C8 0.0360(6) 0.0576(8) 0.0464(6) -0.0066(6) 0.0011(5) -0.0058(5)
C9 0.0431(6) 0.0619(8) 0.0370(6) -0.0079(5) -0.0034(5) -0.0036(6)
C10 0.0414(6) 0.0452(6) 0.0362(5) -0.0022(5) 0.0032(5) 0.0017(5)
C11 0.0434(7) 0.0473(7) 0.0420(6) -0.0021(5) 0.0042(5) -0.0058(5)
C12 0.0424(6) 0.0480(7) 0.0422(6) -0.0048(5) 0.0085(5) -0.0068(5)
C13 0.0510(7) 0.0523(7) 0.0624(8) 0.0049(6) 0.0063(6) -0.0022(6)
C14 0.0484(8) 0.0569(8) 0.0770(9) -0.0066(7) 0.0031(7) 0.0049(6)
C15 0.0419(7) 0.0696(9) 0.0623(8) -0.0134(7) 0.0111(6) -0.0015(6)
C16 0.0621(8) 0.0653(8) 0.0346(6) -0.0040(6) 0.0001(5) -0.0103(7)
C17 0.0784(10) 0.0722(10) 0.0385(6) -0.0028(6) 0.0104(6) -0.0058(8)
O1 0.0459(5) 0.0733(6) 0.0333(4) -0.0043(4) 0.0040(4) 0.0002(4)
O2 0.0529(6) 0.0867(8) 0.0465(5) 0.0152(5) 0.0039(4) -0.0015(5)
O3 0.0434(5) 0.0677(6) 0.0456(5) -0.0005(4) 0.0112(4) -0.0043(4)

loop_
_atom_type_symbol
_atom_type_description
_atom_type_scat_dispersion_real
_atom_type_scat_dispersion_imag
_atom_type_scat_source
C C 0.0033 0.0016 'International Tables Vol C Tables 4.2.6.8 and 6.1.1.4'
H H 0.0000 0.0000 'International Tables Vol C Tables 4.2.6.8 and 6.1.1.4'
N N 0.0061 0.0033 'International Tables Vol C Tables 4.2.6.8 and 6.1.1.4'
O O 0.0106 0.0060 'International Tables Vol C Tables 4.2.6.8 and 6.1.1.4'

loop_
_geom_angle_atom_site_label_1
_geom_angle_atom_site_label_2
_geom_angle_atom_site_label_3
_geom_angle
_geom_angle_site_symmetry_1
_geom_angle_site_symmetry_3
C2 C1 C6 119.56(11) . .
C2 C1 C10 120.69(11) . .
C6 C1 C10 119.72(10) . .
C3 C2 C1 121.18(12) . .
C3 C2 H2 119.4 . .
C1 C2 H2 119.4 . .
C2 C3 C4 119.61(12) . .
C2 C3 H3 120.2 . .
C4 C3 H3 120.2 . .
C5 C4 C3 121.12(11) . .
C5 C4 H4 119.4 . .
C3 C4 H4 119.4 . .
C4 C5 C6 120.89(11) . .
C4 C5 H5 119.6 . .
C6 C5 H5 119.6 . .
C1 C6 C5 117.64(10) . .
C1 C6 C7 118.82(10) . .
C5 C6 C7 123.46(11) . .
C8 C7 C6 118.72(11) . .
C8 C7 C11 119.13(11) . .
C6 C7 C11 122.01(10) . .
C7 C8 C9 122.82(11) . .
C7 C8 H8 118.6 . .
C9 C8 H8 118.6 . .
C10 C9 C8 119.69(11) . .
C10 C9 H9 120.2 . .
C8 C9 H9 120.2 . .
O1 C10 C9 125.02(11) . .
O1 C10 C1 114.77(10) . .
C9 C10 C1 120.21(11) . .
O2 C11 C12 119.46(11) . .
O2 C11 C7 123.33(11) . .
C12 C11 C7 117.21(10) . .
C13 C12 O3 109.30(11) . .
C13 C12 C11 135.25(12) . .
O3 C12 C11 115.09(11) . .
C12 C13 C14 106.87(13) . .
C12 C13 H13 126.6 . .
C14 C13 H13 126.6 . .
C15 C14 C13 106.55(13) . .
C15 C14 H14 126.7 . .
C13 C14 H14 126.7 . .
C14 C15 O3 110.93(13) . .
C14 C15 H15 124.5 . .
O3 C15 H15 124.5 . .
O1 C16 C17 107.48(12) . .
O1 C16 H16A 110.2 . .
C17 C16 H16A 110.2 . .
O1 C16 H16B 110.2 . .
C17 C16 H16B 110.2 . .
H16A C16 H16B 108.5 . .
C16 C17 H17A 109.5 . .
C16 C17 H17B 109.5 . .
H17A C17 H17B 109.5 . .
C16 C17 H17C 109.5 . .
H17A C17 H17C 109.5 . .
H17B C17 H17C 109.5 . .
C10 O1 C16 118.34(10) . .
C15 O3 C12 106.35(11) . .

loop_
_geom_bond_atom_site_label_1
_geom_bond_atom_site_label_2
_geom_bond_distance
_geom_bond_site_symmetry_2
C1 C2 1.4073(16) .
C1 C6 1.4175(16) .
C1 C10 1.4343(16) .
C2 C3 1.3638(18) .
C2 H2 0.9300 .
C3 C4 1.3961(19) .
C3 H3 0.9300 .
C4 C5 1.3601(17) .
C4 H4 0.9300 .
C5 C6 1.4250(15) .
C5 H5 0.9300 .
C6 C7 1.4352(16) .
C7 C8 1.3758(17) .
C7 C11 1.4843(17) .
C8 C9 1.3982(17) .
C8 H8 0.9300 .
C9 C10 1.3654(17) .
C9 H9 0.9300 .
C10 O1 1.3525(14) .
C11 O2 1.2244(15) .
C11 C12 1.4714(17) .
C12 C13 1.3520(19) .
C12 O3 1.3733(15) .
C13 C14 1.411(2) .
C13 H13 0.9300 .
C14 C15 1.335(2) .
C14 H14 0.9300 .
C15 O3 1.3547(16) .
C15 H15 0.9300 .
C16 O1 1.4415(15) .
C16 C17 1.490(2) .
C16 H16A 0.9700 .
C16 H16B 0.9700 .
C17 H17A 0.9600 .
C17 H17B 0.9600 .
C17 H17C 0.9600 .

loop_
_geom_hbond_atom_site_label_D
_geom_hbond_atom_site_label_H
_geom_hbond_atom_site_label_A
_geom_hbond_distance_DH
_geom_hbond_distance_HA
_geom_hbond_distance_DA
_geom_hbond_angle_DHA
_geom_hbond_site_symmetry_A
C8 H8 O2 0.98 2.55 3.371(3) 141.6 2_676

loop_
_geom_torsion_atom_site_label_1
_geom_torsion_atom_site_label_2
_geom_torsion_atom_site_label_3
_geom_torsion_atom_site_label_4
_geom_torsion
_geom_torsion_site_symmetry_1
_geom_torsion_site_symmetry_2
_geom_torsion_site_symmetry_3
_geom_torsion_site_symmetry_4
C6 C1 C2 C3 0.3(2) . . . .
C10 C1 C2 C3 -177.70(13) . . . .
C1 C2 C3 C4 0.5(2) . . . .
C2 C3 C4 C5 -0.8(2) . . . .
C3 C4 C5 C6 0.3(2) . . . .
C2 C1 C6 C5 -0.80(17) . . . .
C10 C1 C6 C5 177.18(11) . . . .
C2 C1 C6 C7 -177.62(11) . . . .
C10 C1 C6 C7 0.37(17) . . . .
C4 C5 C6 C1 0.55(18) . . . .
C4 C5 C6 C7 177.21(12) . . . .
C1 C6 C7 C8 0.56(17) . . . .
C5 C6 C7 C8 -176.06(12) . . . .
C1 C6 C7 C11 -175.16(11) . . . .
C5 C6 C7 C11 8.22(18) . . . .
C6 C7 C8 C9 -1.24(19) . . . .
C11 C7 C8 C9 174.61(12) . . . .
C7 C8 C9 C10 0.9(2) . . . .
C8 C9 C10 O1 179.74(11) . . . .
C8 C9 C10 C1 0.06(19) . . . .
C2 C1 C10 O1 -2.44(17) . . . .
C6 C1 C10 O1 179.60(10) . . . .
C2 C1 C10 C9 177.28(12) . . . .
C6 C1 C10 C9 -0.69(18) . . . .
C8 C7 C11 O2 -143.85(13) . . . .
C6 C7 C11 O2 31.85(19) . . . .
C8 C7 C11 C12 36.31(16) . . . .
C6 C7 C11 C12 -147.99(11) . . . .
O2 C11 C12 C13 -152.79(16) . . . .
C7 C11 C12 C13 27.1(2) . . . .
O2 C11 C12 O3 19.45(18) . . . .
C7 C11 C12 O3 -160.70(10) . . . .
O3 C12 C13 C14 0.08(15) . . . .
C11 C12 C13 C14 172.64(14) . . . .
C12 C13 C14 C15 0.39(16) . . . .
C13 C14 C15 O3 -0.72(17) . . . .
C9 C10 O1 C16 -6.16(19) . . . .
C1 C10 O1 C16 173.54(11) . . . .
C17 C16 O1 C10 -178.30(12) . . . .
C14 C15 O3 C12 0.77(16) . . . .
C13 C12 O3 C15 -0.51(15) . . . .
C11 C12 O3 C15 -174.73(10) . . . .
